data_2220816
loop_
_publ_author_name
'Li, Chao'
'Sun, Fu-An'
'He, Ming-Yang'
'Xu, Huan'
'Chen, Qun'

_publ_section_title
;
 1,4-Bis(2-pyridylmethyleneaminomethyl)benzene
;
_journal_coeditor_code HK2592
_journal_issue 2
_journal_name_full 'Acta Crystallographica Section E'
_journal_page_first o286
_journal_paper_doi 10.1107/S1600536809000646
_journal_volume 65
_journal_year 2009
_chemical_formula_iupac 'C20 H18 N4'
_chemical_formula_moiety 'C20 H18 N4'
_chemical_formula_sum 'C20 H18 N4'
_chemical_formula_weight 314.38
_chemical_name_systematic
;
1,4-Bis(2-pyridylmethyleneaminomethyl)benzene
;
_space_group_IT_number 2
_symmetry_cell_setting triclinic
_symmetry_space_group_name_Hall '-P 1'
_symmetry_space_group_name_H-M 'P -1'
_atom_sites_solution_hydrogens geom
_atom_sites_solution_primary direct
_atom_sites_solution_secondary difmap
_audit_creation_method SHELXL-97
_cell_angle_alpha 61.086(7)
_cell_angle_beta 88.543(8)
_cell_angle_gamma 82.242(8)
_cell_formula_units_Z 1
_cell_length_a 4.527(3)
_cell_length_b 10.117(6)
_cell_length_c 10.456(6)
_cell_measurement_reflns_used 1582
_cell_measurement_temperature 296(2)
_cell_measurement_theta_max 27.04
_cell_measurement_theta_min 2.22
_cell_volume 414.9(4)
_computing_cell_refinement 'SAINT (Bruker, 2000)'
_computing_data_collection 'SMART (Bruker, 2000)'
_computing_data_reduction 'SAINT (Bruker, 2000)'
_computing_molecular_graphics 'SHELXTL (Sheldrick, 2008)'
_computing_publication_material 'SHELXTL (Sheldrick, 2008)'
_computing_structure_refinement 'SHELXTL (Sheldrick, 2008)'
_computing_structure_solution 'SHELXTL (Sheldrick, 2008)'
_diffrn_ambient_temperature 296(2)
_diffrn_measured_fraction_theta_full 0.990
_diffrn_measured_fraction_theta_max 0.990
_diffrn_measurement_device_type 'Bruker SMART CCD area-detector'
_diffrn_measurement_method '\f and \w'
_diffrn_radiation_monochromator graphite
_diffrn_radiation_source 'fine-focus sealed tube'
_diffrn_radiation_type MoK\a
_diffrn_radiation_wavelength 0.71073
_diffrn_reflns_av_R_equivalents 0.0205
_diffrn_reflns_av_sigmaI/netI 0.0264
_diffrn_reflns_limit_h_max 5
_diffrn_reflns_limit_h_min -5
_diffrn_reflns_limit_k_max 12
_diffrn_reflns_limit_k_min -12
_diffrn_reflns_limit_l_max 11
_diffrn_reflns_limit_l_min -12
_diffrn_reflns_number 2909
_diffrn_reflns_theta_full 25.00
_diffrn_reflns_theta_max 25.00
_diffrn_reflns_theta_min 2.23
_exptl_absorpt_coefficient_mu 0.077
_exptl_absorpt_correction_T_max 0.9895
_exptl_absorpt_correction_T_min 0.9758
_exptl_absorpt_correction_type multi-scan
_exptl_absorpt_process_details '(SADABS; Sheldrick, 2000)'
_exptl_crystal_colour colorless
_exptl_crystal_density_diffrn 1.258
_exptl_crystal_density_method 'not measured'
_exptl_crystal_description block
_exptl_crystal_F_000 166
_exptl_crystal_size_max 0.32
_exptl_crystal_size_mid 0.30
_exptl_crystal_size_min 0.23
_refine_diff_density_max 0.144
_refine_diff_density_min -0.175
_refine_ls_extinction_method none
_refine_ls_goodness_of_fit_ref 1.011
_refine_ls_hydrogen_treatment constr
_refine_ls_matrix_type full
_refine_ls_number_parameters 109
_refine_ls_number_reflns 1449
_refine_ls_number_restraints 0
_refine_ls_restrained_S_all 1.011
_refine_ls_R_factor_all 0.0417
_refine_ls_R_factor_gt 0.0357
_refine_ls_shift/su_max 0.000
_refine_ls_shift/su_mean 0.000
_refine_ls_structure_factor_coef Fsqd
_refine_ls_weighting_details 'calc w=1/[\s^2^(Fo^2^)+(0.0582P)^2^+0.0501P] where P=(Fo^2^+2Fc^2^)/3'
_refine_ls_weighting_scheme calc
_refine_ls_wR_factor_gt 0.1003
_refine_ls_wR_factor_ref 0.1054
_reflns_number_gt 1250
_reflns_number_total 1449
_reflns_threshold_expression I>2\s(I)
_cod_data_source_file hk2592.cif
_cod_data_source_block I
_cod_database_code 2220816
_cod_database_fobs_code 2220816

loop_
_symmetry_equiv_pos_as_xyz
'x, y, z'
'-x, -y, -z'

loop_
_atom_site_type_symbol
_atom_site_label
_atom_site_fract_x
_atom_site_fract_y
_atom_site_fract_z
_atom_site_U_iso_or_equiv
_atom_site_adp_type
_atom_site_calc_flag
_atom_site_refinement_flags
_atom_site_occupancy
_atom_site_disorder_assembly
_atom_site_disorder_group
N N1 0.8015(3) 0.26368(14) 1.18773(13) 0.0628(3) Uani d . 1 . .
N N2 0.4321(2) 0.26607(12) 0.89307(11) 0.0516(3) Uani d . 1 . .
C C1 0.7265(3) 0.20335(14) 1.10637(13) 0.0477(3) Uani d . 1 . .
C C2 0.8567(3) 0.06149(15) 1.12895(14) 0.0536(3) Uani d . 1 . .
H H2 0.7948 0.0215 1.0722 0.064 Uiso calc R 1 . .
C C3 1.0786(3) -0.01952(17) 1.23630(16) 0.0622(4) Uani d . 1 . .
H H3 1.1727 -0.1140 1.2519 0.075 Uiso calc R 1 . .
C C4 1.1584(4) 0.04142(19) 1.31980(16) 0.0673(4) Uani d . 1 . .
H H4 1.3071 -0.0110 1.3937 0.081 Uiso calc R 1 . .
C C5 1.0143(4) 0.18146(19) 1.29230(17) 0.0714(5) Uani d . 1 . .
H H5 1.0687 0.2215 1.3503 0.086 Uiso calc R 1 . .
C C6 0.4970(3) 0.29926(14) 0.98916(14) 0.0497(3) Uani d . 1 . .
H H6 0.3968 0.3873 0.9862 0.060 Uiso calc R 1 . .
C C7 0.2103(3) 0.37330(16) 0.77804(14) 0.0560(4) Uani d . 1 . .
H H7A 0.1281 0.4543 0.7986 0.067 Uiso calc R 1 . .
H H7B 0.0484 0.3210 0.7748 0.067 Uiso calc R 1 . .
C C8 0.3559(3) 0.43975(14) 0.63283(13) 0.0470(3) Uani d . 1 . .
C C9 0.3629(3) 0.37288(15) 0.54431(14) 0.0541(3) Uani d . 1 . .
H H9 0.2705 0.2866 0.5733 0.065 Uiso calc R 1 . .
C C10 0.4953(3) 0.56793(15) 0.58621(14) 0.0544(4) Uani d . 1 . .
H H10 0.4935 0.6150 0.6438 0.065 Uiso calc R 1 . .

loop_
_atom_site_aniso_label
_atom_site_aniso_U_11
_atom_site_aniso_U_22
_atom_site_aniso_U_33
_atom_site_aniso_U_12
_atom_site_aniso_U_13
_atom_site_aniso_U_23
N1 0.0703(8) 0.0659(7) 0.0620(7) -0.0068(6) -0.0016(6) -0.0391(6)
N2 0.0562(7) 0.0502(6) 0.0452(6) -0.0045(5) 0.0029(5) -0.0215(5)
C1 0.0499(7) 0.0519(7) 0.0441(7) -0.0121(6) 0.0107(5) -0.0246(6)
C2 0.0571(8) 0.0527(7) 0.0524(7) -0.0080(6) 0.0060(6) -0.0268(6)
C3 0.0614(9) 0.0552(8) 0.0598(8) -0.0025(6) 0.0032(7) -0.0214(7)
C4 0.0614(9) 0.0776(10) 0.0520(8) -0.0078(8) -0.0027(7) -0.0231(8)
C5 0.0784(11) 0.0846(11) 0.0626(9) -0.0120(9) -0.0046(8) -0.0441(9)
C6 0.0521(7) 0.0461(7) 0.0512(7) -0.0057(5) 0.0079(6) -0.0245(6)
C7 0.0507(8) 0.0607(8) 0.0542(8) -0.0029(6) 0.0009(6) -0.0271(7)
C8 0.0393(6) 0.0488(7) 0.0470(7) 0.0033(5) -0.0071(5) -0.0206(6)
C9 0.0563(8) 0.0498(7) 0.0571(8) -0.0099(6) -0.0004(6) -0.0258(6)
C10 0.0593(8) 0.0566(8) 0.0539(8) -0.0048(6) -0.0020(6) -0.0326(6)

loop_
_atom_type_symbol
_atom_type_description
_atom_type_scat_dispersion_real
_atom_type_scat_dispersion_imag
_atom_type_scat_source
C C 0.0033 0.0016 'International Tables Vol C Tables 4.2.6.8 and 6.1.1.4'
H H 0.0000 0.0000 'International Tables Vol C Tables 4.2.6.8 and 6.1.1.4'
N N 0.0061 0.0033 'International Tables Vol C Tables 4.2.6.8 and 6.1.1.4'

loop_
_geom_angle_atom_site_label_1
_geom_angle_atom_site_label_2
_geom_angle_atom_site_label_3
_geom_angle_site_symmetry_1
_geom_angle_site_symmetry_3
_geom_angle
_geom_angle_publ_flag
C5 N1 C1 . . 116.79(13) ?
C6 N2 C7 . . 117.39(12) ?
N1 C1 C2 . . 122.69(13) ?
N1 C1 C6 . . 115.30(12) ?
C2 C1 C6 . . 122.01(12) ?
C3 C2 C1 . . 119.09(13) ?
C3 C2 H2 . . 120.5 ?
C1 C2 H2 . . 120.5 ?
C4 C3 C2 . . 118.73(14) ?
C4 C3 H3 . . 120.6 ?
C2 C3 H3 . . 120.6 ?
C3 C4 C5 . . 118.57(14) ?
C3 C4 H4 . . 120.7 ?
C5 C4 H4 . . 120.7 ?
N1 C5 C4 . . 124.10(14) ?
N1 C5 H5 . . 117.9 ?
C4 C5 H5 . . 117.9 ?
N2 C6 C1 . . 122.13(12) ?
N2 C6 H6 . . 118.9 ?
C1 C6 H6 . . 118.9 ?
N2 C7 C8 . . 109.34(11) ?
N2 C7 H7A . . 109.8 ?
C8 C7 H7A . . 109.8 ?
N2 C7 H7B . . 109.8 ?
C8 C7 H7B . . 109.8 ?
H7A C7 H7B . . 108.3 ?
C9 C8 C7 . . 121.61(12) ?
C10 C8 C7 . . 120.48(11) ?
C10 C9 C8 2_666 . 121.07(13) ?
C10 C8 C9 . . 117.88(12) ?
C10 C9 H9 2_666 . 119.5 ?
C8 C9 H9 . . 119.5 ?
C9 C10 C8 2_666 . 121.05(12) ?
C9 C10 H10 2_666 . 119.5 ?
C8 C10 H10 . . 119.5 ?

loop_
_geom_bond_atom_site_label_1
_geom_bond_atom_site_label_2
_geom_bond_site_symmetry_2
_geom_bond_distance
_geom_bond_publ_flag
N1 C1 . 1.3358(17) ?
N1 C5 . 1.332(2) ?
N2 C6 . 1.2555(17) ?
N2 C7 . 1.4620(18) ?
C1 C2 . 1.383(2) ?
C2 C3 . 1.373(2) ?
C2 H2 . 0.9300 ?
C3 C4 . 1.367(2) ?
C3 H3 . 0.9300 ?
C4 C5 . 1.372(2) ?
C4 H4 . 0.9300 ?
C5 H5 . 0.9300 ?
C6 C1 . 1.472(2) ?
C6 H6 . 0.9300 ?
C7 H7A . 0.9700 ?
C7 H7B . 0.9700 ?
C8 C7 . 1.5078(19) ?
C8 C9 . 1.3832(19) ?
C8 C10 . 1.383(2) ?
C9 C10 2_666 1.379(2) ?
C9 H9 . 0.9300 ?
C10 C9 2_666 1.379(2) ?
C10 H10 . 0.9300 ?

loop_
_geom_torsion_atom_site_label_1
_geom_torsion_atom_site_label_2
_geom_torsion_atom_site_label_3
_geom_torsion_atom_site_label_4
_geom_torsion_site_symmetry_1
_geom_torsion_site_symmetry_2
_geom_torsion_site_symmetry_3
_geom_torsion_site_symmetry_4
_geom_torsion
_geom_torsion_publ_flag
C5 N1 C1 C2 . . . . 1.0(2) ?
C5 N1 C1 C6 . . . . -178.28(12) ?
C1 N1 C5 C4 . . . . 0.3(2) ?
C7 N2 C6 C1 . . . . -177.26(11) ?
C6 N2 C7 C8 . . . . 115.21(13) ?
N1 C1 C2 C3 . . . . -2.0(2) ?
C6 C1 C2 C3 . . . . 177.27(11) ?
C1 C2 C3 C4 . . . . 1.6(2) ?
C2 C3 C4 C5 . . . . -0.3(2) ?
C3 C4 C5 N1 . . . . -0.7(2) ?
N2 C6 C1 N1 . . . . 170.79(11) ?
N2 C6 C1 C2 . . . . -8.52(19) ?
C9 C8 C7 N2 . . . . 90.82(14) ?
C10 C8 C7 N2 . . . . -87.19(15) ?
C7 C8 C9 C10 . . . 2_666 -178.00(12) ?
C10 C8 C9 C10 . . . 2_666 0.1(2) ?
C7 C8 C10 C9 . . . 2_666 178.03(12) ?
C9 C8 C10 C9 . . . 2_666 -0.1(2) ?
